data_7045801
loop_
_publ_author_name
'Shang, Rong'
'Saito, Souta'
'Jimenez-Halla, J Oscar C'
'Yamamoto, Yohsuke'

_publ_section_title
;
 Facile reactions of gold(i) complexes with
 tri(tert-butyl)azadiboriridine.
;
_journal_issue 15
_journal_name_full 'Dalton transactions (Cambridge, England : 2003)'
_journal_page_first 5181
_journal_page_last 5188
_journal_paper_doi 10.1039/c8dt00697k
_journal_volume 47
_journal_year 2018
_chemical_formula_moiety 'C19 H37 Au B2 Cl N3'
_chemical_formula_sum 'C19 H37 Au B2 Cl N3'
_chemical_formula_weight 561.55
_chemical_properties_physical Air-sensitive,Moisture-sensitive
_space_group_crystal_system monoclinic
_space_group_IT_number 14
_space_group_name_Hall '-P 2ybc'
_space_group_name_H-M_alt 'P 1 21/c 1'
_symmetry_space_group_name_Hall '-P 2ybc'
_symmetry_space_group_name_H-M 'P 1 21/c 1'
_atom_sites_solution_hydrogens geom
_audit_creation_method SHELXL-2014/5
_audit_update_record
;
2017-10-04 deposited with the CCDC.
2018-03-06 downloaded from the CCDC.
;
_cell_angle_alpha 90
_cell_angle_beta 93.8560(10)
_cell_angle_gamma 90
_cell_formula_units_Z 4
_cell_length_a 15.7867(13)
_cell_length_b 8.9815(7)
_cell_length_c 16.7502(13)
_cell_measurement_reflns_used 9956
_cell_measurement_temperature 173(2)
_cell_measurement_theta_max 27.94
_cell_measurement_theta_min 2.57
_cell_volume 2369.6(3)
_computing_cell_refinement 'Bruker SAINT'
_computing_data_collection 'Bruker APEX2'
_computing_data_reduction 'Bruker SAINT'
_computing_structure_refinement 'SHELXL-2014/5 (Sheldrick, 2014)'
_diffrn_ambient_temperature 173(2)
_diffrn_measured_fraction_theta_full 1.000
_diffrn_measured_fraction_theta_max 0.989
_diffrn_measurement_device_type 'Bruker APEX-II CCD'
_diffrn_measurement_method '\f and \w scans'
_diffrn_radiation_monochromator 'Bruker Helios multilayered confocal mirror'
_diffrn_radiation_source 'Bruker TXS fine-focus rotating anode'
_diffrn_radiation_type MoK\a
_diffrn_radiation_wavelength 0.71073
_diffrn_reflns_av_R_equivalents 0.0174
_diffrn_reflns_av_unetI/netI 0.0206
_diffrn_reflns_Laue_measured_fraction_full 1.000
_diffrn_reflns_Laue_measured_fraction_max 0.989
_diffrn_reflns_limit_h_max 20
_diffrn_reflns_limit_h_min -15
_diffrn_reflns_limit_k_max 11
_diffrn_reflns_limit_k_min -11
_diffrn_reflns_limit_l_max 21
_diffrn_reflns_limit_l_min -17
_diffrn_reflns_number 13375
_diffrn_reflns_point_group_measured_fraction_full 1.000
_diffrn_reflns_point_group_measured_fraction_max 0.989
_diffrn_reflns_theta_full 25.000
_diffrn_reflns_theta_max 27.937
_diffrn_reflns_theta_min 2.437
_exptl_absorpt_coefficient_mu 6.329
_exptl_absorpt_correction_T_max 0.945
_exptl_absorpt_correction_T_min 0.580
_exptl_absorpt_correction_type multi-scan
_exptl_absorpt_process_details
;
 SADABS (Sheldrick, 2014)
;
_exptl_crystal_colour colorless
_exptl_crystal_density_diffrn 1.574
_exptl_crystal_description plate
_exptl_crystal_F_000 1112
_exptl_crystal_size_max 0.076
_exptl_crystal_size_mid 0.043
_exptl_crystal_size_min 0.009
_refine_diff_density_max 0.881
_refine_diff_density_min -0.943
_refine_diff_density_rms 0.071
_refine_ls_extinction_method none
_refine_ls_goodness_of_fit_ref 1.055
_refine_ls_hydrogen_treatment constr
_refine_ls_matrix_type full
_refine_ls_number_parameters 246
_refine_ls_number_reflns 5618
_refine_ls_number_restraints 0
_refine_ls_restrained_S_all 1.055
_refine_ls_R_factor_all 0.0182
_refine_ls_R_factor_gt 0.0161
_refine_ls_shift/su_max 0.007
_refine_ls_shift/su_mean 0.000
_refine_ls_structure_factor_coef Fsqd
_refine_ls_weighting_details 'w=1/[\s^2^(Fo^2^)+(0.0149P)^2^+1.6321P] where P=(Fo^2^+2Fc^2^)/3'
_refine_ls_weighting_scheme calc
_refine_ls_wR_factor_gt 0.0388
_refine_ls_wR_factor_ref 0.0400
_reflns_Friedel_coverage 0.000
_reflns_number_gt 5227
_reflns_number_total 5618
_reflns_threshold_expression 'I > 2\s(I)'
_cod_data_source_file c8dt00697k2.cif
_cod_data_source_block 5
_cod_depositor_comments 'Adding full bibliography for 7045799--7045803.cif.'
_cod_database_code 7045801
_shelx_space_group_comment
;
The symmetry employed for this shelxl refinement is uniquely defined
by the following loop, which should always be used as a source of
symmetry information in preference to the above space-group names.
They are only intended as comments.
;
_shelx_estimated_absorpt_t_min 0.645
_shelx_estimated_absorpt_t_max 0.945
_shelxl_version_number 2014/5

loop_
_space_group_symop_operation_xyz
'x, y, z'
'-x, y+1/2, -z+1/2'
'-x, -y, -z'
'x, -y-1/2, z-1/2'

loop_
_atom_site_label
_atom_site_type_symbol
_atom_site_fract_x
_atom_site_fract_y
_atom_site_fract_z
_atom_site_U_iso_or_equiv
_atom_site_adp_type
_atom_site_occupancy
_atom_site_site_symmetry_order
_atom_site_calc_flag
_atom_site_refinement_flags_posn
_atom_site_refinement_flags_adp
Au1 Au 0.82107(2) 0.59184(2) 0.76905(2) 0.02441(3) Uani 1 1 d . .
C1 C 0.70353(13) 0.7703(2) 0.64977(13) 0.0277(4) Uani 1 1 d . .
N1 N 0.66793(10) 0.47773(17) 0.68308(9) 0.0195(3) Uani 1 1 d . .
Cl1 Cl 0.94963(4) 0.67637(7) 0.83309(3) 0.04078(13) Uani 1 1 d . .
B1 B 0.73187(14) 0.5937(2) 0.66002(13) 0.0201(4) Uani 1 1 d . .
B2 B 0.70603(13) 0.4700(2) 0.75965(13) 0.0216(4) Uani 1 1 d . .
N2 N 0.79194(10) 0.52739(18) 0.59489(9) 0.0216(3) Uani 1 1 d . .
C2 C 0.64140(15) 0.8031(2) 0.57669(14) 0.0358(5) Uani 1 1 d . .
H2A H 0.6669 0.7716 0.5277 0.054 Uiso 1 1 calc R U
H2B H 0.6295 0.9101 0.5740 0.054 Uiso 1 1 calc R U
H2C H 0.5884 0.7484 0.5820 0.054 Uiso 1 1 calc R U
N3 N 0.94383(12) 0.3312(2) 0.42832(11) 0.0370(4) Uani 1 1 d . .
C3 C 0.77943(16) 0.8793(2) 0.64746(16) 0.0377(5) Uani 1 1 d . .
H3A H 0.8075 0.8649 0.5976 0.057 Uiso 1 1 calc R U
H3B H 0.8199 0.8599 0.6932 0.057 Uiso 1 1 calc R U
H3C H 0.7588 0.9819 0.6501 0.057 Uiso 1 1 calc R U
C6 C 0.87433(13) 0.3200(2) 0.55257(12) 0.0276(4) Uani 1 1 d . .
H6 H 0.8952 0.2223 0.5634 0.033 Uiso 1 1 calc R U
C5 C 0.82473(13) 0.3882(2) 0.60518(12) 0.0254(4) Uani 1 1 d . .
H5 H 0.8123 0.3351 0.6520 0.031 Uiso 1 1 calc R U
C4 C 0.65524(16) 0.8146(3) 0.72358(14) 0.0369(5) Uani 1 1 d . .
H4A H 0.6327 0.9157 0.7163 0.055 Uiso 1 1 calc R U
H4B H 0.6941 0.8112 0.7717 0.055 Uiso 1 1 calc R U
H4C H 0.6083 0.7450 0.7295 0.055 Uiso 1 1 calc R U
C7 C 0.89495(13) 0.3941(2) 0.48176(12) 0.0272(4) Uani 1 1 d . .
C9 C 0.81124(14) 0.5984(2) 0.52712(12) 0.0266(4) Uani 1 1 d . .
H9 H 0.7893 0.6958 0.5180 0.032 Uiso 1 1 calc R U
C8 C 0.86030(13) 0.5388(3) 0.47109(12) 0.0291(4) Uani 1 1 d . .
H8 H 0.8712 0.5946 0.4247 0.035 Uiso 1 1 calc R U
C10 C 0.98081(16) 0.1834(3) 0.44204(17) 0.0481(7) Uani 1 1 d . .
H10A H 0.9353 0.1097 0.4444 0.072 Uiso 1 1 calc R U
H10B H 1.0156 0.1831 0.4927 0.072 Uiso 1 1 calc R U
H10C H 1.0163 0.1583 0.3982 0.072 Uiso 1 1 calc R U
C11 C 0.96170(19) 0.4058(3) 0.35428(16) 0.0512(7) Uani 1 1 d . .
H11A H 0.9910 0.3368 0.3201 0.077 Uiso 1 1 calc R U
H11B H 0.9979 0.4926 0.3664 0.077 Uiso 1 1 calc R U
H11C H 0.9083 0.4382 0.3264 0.077 Uiso 1 1 calc R U
C12 C 0.59555(13) 0.4061(2) 0.63649(12) 0.0236(4) Uani 1 1 d . .
C13 C 0.51131(13) 0.4798(3) 0.65468(13) 0.0308(4) Uani 1 1 d . .
H13A H 0.5121 0.5847 0.6386 0.046 Uiso 1 1 calc R U
H13B H 0.5038 0.4732 0.7122 0.046 Uiso 1 1 calc R U
H13C H 0.4643 0.4286 0.6249 0.046 Uiso 1 1 calc R U
C14 C 0.59246(16) 0.2397(2) 0.65643(15) 0.0379(5) Uani 1 1 d . .
H14A H 0.5470 0.1920 0.6228 0.057 Uiso 1 1 calc R U
H14B H 0.5814 0.2270 0.7129 0.057 Uiso 1 1 calc R U
H14C H 0.6470 0.1935 0.6463 0.057 Uiso 1 1 calc R U
C15 C 0.60765(15) 0.4180(3) 0.54655(13) 0.0321(5) Uani 1 1 d . .
H15A H 0.5584 0.3748 0.5163 0.048 Uiso 1 1 calc R U
H15B H 0.6590 0.3639 0.5341 0.048 Uiso 1 1 calc R U
H15C H 0.6133 0.5230 0.5318 0.048 Uiso 1 1 calc R U
C16 C 0.68736(14) 0.3880(2) 0.84231(12) 0.0280(4) Uani 1 1 d . .
C17 C 0.59289(15) 0.3899(3) 0.85809(15) 0.0395(6) Uani 1 1 d . .
H17A H 0.5725 0.4929 0.8581 0.059 Uiso 1 1 calc R U
H17B H 0.5850 0.3443 0.9102 0.059 Uiso 1 1 calc R U
H17C H 0.5608 0.3335 0.8161 0.059 Uiso 1 1 calc R U
C18 C 0.72014(18) 0.2267(3) 0.84056(16) 0.0468(6) Uani 1 1 d . .
H18A H 0.6884 0.1716 0.7978 0.070 Uiso 1 1 calc R U
H18B H 0.7123 0.1789 0.8921 0.070 Uiso 1 1 calc R U
H18C H 0.7806 0.2270 0.8306 0.070 Uiso 1 1 calc R U
C19 C 0.73406(18) 0.4645(4) 0.91487(13) 0.0486(7) Uani 1 1 d . .
H19A H 0.7954 0.4601 0.9095 0.073 Uiso 1 1 calc R U
H19B H 0.7204 0.4134 0.9641 0.073 Uiso 1 1 calc R U
H19C H 0.7161 0.5688 0.9172 0.073 Uiso 1 1 calc R U

loop_
_atom_site_aniso_label
_atom_site_aniso_U_11
_atom_site_aniso_U_22
_atom_site_aniso_U_33
_atom_site_aniso_U_23
_atom_site_aniso_U_13
_atom_site_aniso_U_12
Au1 0.02086(4) 0.02918(5) 0.02334(4) -0.00553(3) 0.00249(3) -0.00304(3)
C1 0.0276(10) 0.0217(9) 0.0351(11) 0.0022(8) 0.0115(8) 0.0018(8)
N1 0.0174(7) 0.0193(7) 0.0221(7) -0.0010(6) 0.0025(6) 0.0011(6)
Cl1 0.0313(3) 0.0565(4) 0.0340(3) -0.0083(2) -0.0020(2) -0.0162(3)
B1 0.0186(10) 0.0209(10) 0.0211(10) -0.0002(7) 0.0037(8) 0.0019(8)
B2 0.0196(10) 0.0218(10) 0.0239(10) -0.0013(8) 0.0055(8) 0.0009(8)
N2 0.0196(8) 0.0236(8) 0.0221(7) -0.0004(6) 0.0047(6) 0.0022(6)
C2 0.0327(12) 0.0293(11) 0.0462(13) 0.0121(9) 0.0096(10) 0.0088(9)
N3 0.0261(9) 0.0511(12) 0.0349(10) -0.0160(9) 0.0096(8) 0.0003(9)
C3 0.0392(13) 0.0244(10) 0.0509(14) 0.0007(9) 0.0128(11) -0.0026(9)
C6 0.0223(9) 0.0309(10) 0.0295(10) -0.0059(8) 0.0006(8) 0.0060(8)
C5 0.0238(10) 0.0281(10) 0.0245(9) 0.0003(7) 0.0021(8) 0.0047(8)
C4 0.0403(12) 0.0249(10) 0.0476(13) -0.0028(9) 0.0180(10) 0.0078(9)
C7 0.0162(9) 0.0387(11) 0.0267(10) -0.0123(8) 0.0020(7) -0.0019(8)
C9 0.0260(10) 0.0281(10) 0.0262(10) 0.0025(8) 0.0049(8) 0.0004(8)
C8 0.0266(10) 0.0374(11) 0.0241(9) -0.0012(8) 0.0070(8) -0.0027(9)
C10 0.0332(13) 0.0531(16) 0.0592(16) -0.0264(13) 0.0127(11) 0.0057(11)
C11 0.0452(16) 0.071(2) 0.0402(14) -0.0142(12) 0.0242(12) -0.0111(13)
C12 0.0202(9) 0.0250(9) 0.0250(9) 0.0003(7) -0.0022(7) -0.0013(7)
C13 0.0204(10) 0.0390(12) 0.0332(10) 0.0049(9) 0.0022(8) 0.0018(9)
C14 0.0415(13) 0.0260(11) 0.0448(13) -0.0007(9) -0.0079(10) -0.0066(9)
C15 0.0290(11) 0.0425(13) 0.0245(10) -0.0055(8) -0.0011(8) 0.0012(9)
C16 0.0251(10) 0.0376(11) 0.0216(9) 0.0045(8) 0.0036(8) 0.0017(8)
C17 0.0294(12) 0.0538(15) 0.0368(12) 0.0145(10) 0.0123(10) 0.0022(10)
C18 0.0533(15) 0.0462(14) 0.0409(13) 0.0168(11) 0.0038(11) 0.0186(12)
C19 0.0485(15) 0.0773(19) 0.0203(10) -0.0030(11) 0.0045(10) -0.0134(14)

loop_
_atom_type_symbol
_atom_type_description
_atom_type_scat_dispersion_real
_atom_type_scat_dispersion_imag
_atom_type_scat_source
C C 0.0033 0.0016 'International Tables Vol C Tables 4.2.6.8 and 6.1.1.4'
H H 0.0000 0.0000 'International Tables Vol C Tables 4.2.6.8 and 6.1.1.4'
B B 0.0013 0.0007 'International Tables Vol C Tables 4.2.6.8 and 6.1.1.4'
N N 0.0061 0.0033 'International Tables Vol C Tables 4.2.6.8 and 6.1.1.4'
Cl Cl 0.1484 0.1585 'International Tables Vol C Tables 4.2.6.8 and 6.1.1.4'
Au Au -2.0133 8.8022 'International Tables Vol C Tables 4.2.6.8 and 6.1.1.4'

loop_
_geom_angle_atom_site_label_1
_geom_angle_atom_site_label_2
_geom_angle_atom_site_label_3
_geom_angle
B2 Au1 B1 56.74(8)
B2 Au1 Cl1 155.32(6)
B1 Au1 Cl1 147.94(6)
C2 C1 C4 105.28(18)
C2 C1 C3 108.10(18)
C4 C1 C3 106.31(18)
C2 C1 B1 114.70(17)
C4 C1 B1 107.94(16)
C3 C1 B1 113.83(17)
B2 N1 C12 137.51(16)
B2 N1 B1 90.86(15)
C12 N1 B1 131.63(16)
N1 B1 N2 110.58(15)
N1 B1 C1 120.29(16)
N2 B1 C1 116.91(15)
N1 B1 B2 41.90(10)
N2 B1 B2 120.43(14)
C1 B1 B2 122.14(14)
N1 B1 Au1 100.41(12)
N2 B1 Au1 100.62(12)
C1 B1 Au1 104.09(13)
B2 B1 Au1 58.87(8)
N1 B2 C16 136.61(18)
N1 B2 B1 47.23(11)
C16 B2 B1 174.50(17)
N1 B2 Au1 111.17(13)
C16 B2 Au1 112.18(14)
B1 B2 Au1 64.39(9)
C9 N2 C5 115.72(17)
C9 N2 B1 124.81(16)
C5 N2 B1 119.43(15)
C1 C2 H2A 109.5
C1 C2 H2B 109.5
H2A C2 H2B 109.5
C1 C2 H2C 109.5
H2A C2 H2C 109.5
H2B C2 H2C 109.5
C7 N3 C11 121.8(2)
C7 N3 C10 121.2(2)
C11 N3 C10 117.0(2)
C1 C3 H3A 109.5
C1 C3 H3B 109.5
H3A C3 H3B 109.5
C1 C3 H3C 109.5
H3A C3 H3C 109.5
H3B C3 H3C 109.5
C5 C6 C7 120.27(19)
C5 C6 H6 119.9
C7 C6 H6 119.9
N2 C5 C6 124.17(19)
N2 C5 H5 117.9
C6 C5 H5 117.9
C1 C4 H4A 109.5
C1 C4 H4B 109.5
H4A C4 H4B 109.5
C1 C4 H4C 109.5
H4A C4 H4C 109.5
H4B C4 H4C 109.5
N3 C7 C8 122.4(2)
N3 C7 C6 122.3(2)
C8 C7 C6 115.36(18)
N2 C9 C8 124.15(19)
N2 C9 H9 117.9
C8 C9 H9 117.9
C9 C8 C7 120.33(19)
C9 C8 H8 119.8
C7 C8 H8 119.8
N3 C10 H10A 109.5
N3 C10 H10B 109.5
H10A C10 H10B 109.5
N3 C10 H10C 109.5
H10A C10 H10C 109.5
H10B C10 H10C 109.5
N3 C11 H11A 109.5
N3 C11 H11B 109.5
H11A C11 H11B 109.5
N3 C11 H11C 109.5
H11A C11 H11C 109.5
H11B C11 H11C 109.5
N1 C12 C14 110.03(16)
N1 C12 C13 110.78(16)
C14 C12 C13 109.69(18)
N1 C12 C15 110.06(16)
C14 C12 C15 106.86(17)
C13 C12 C15 109.35(17)
C12 C13 H13A 109.5
C12 C13 H13B 109.5
H13A C13 H13B 109.5
C12 C13 H13C 109.5
H13A C13 H13C 109.5
H13B C13 H13C 109.5
C12 C14 H14A 109.5
C12 C14 H14B 109.5
H14A C14 H14B 109.5
C12 C14 H14C 109.5
H14A C14 H14C 109.5
H14B C14 H14C 109.5
C12 C15 H15A 109.5
C12 C15 H15B 109.5
H15A C15 H15B 109.5
C12 C15 H15C 109.5
H15A C15 H15C 109.5
H15B C15 H15C 109.5
C17 C16 C18 110.2(2)
C17 C16 C19 106.19(19)
C18 C16 C19 106.9(2)
C17 C16 B2 112.30(17)
C18 C16 B2 109.41(17)
C19 C16 B2 111.61(19)
C16 C17 H17A 109.5
C16 C17 H17B 109.5
H17A C17 H17B 109.5
C16 C17 H17C 109.5
H17A C17 H17C 109.5
H17B C17 H17C 109.5
C16 C18 H18A 109.5
C16 C18 H18B 109.5
H18A C18 H18B 109.5
C16 C18 H18C 109.5
H18A C18 H18C 109.5
H18B C18 H18C 109.5
C16 C19 H19A 109.5
C16 C19 H19B 109.5
H19A C19 H19B 109.5
C16 C19 H19C 109.5
H19A C19 H19C 109.5
H19B C19 H19C 109.5

loop_
_geom_bond_atom_site_label_1
_geom_bond_atom_site_label_2
_geom_bond_distance
Au1 B2 2.117(2)
Au1 B1 2.230(2)
Au1 Cl1 2.3565(6)
C1 C2 1.544(3)
C1 C4 1.547(3)
C1 C3 1.550(3)
C1 B1 1.654(3)
N1 B2 1.381(3)
N1 C12 1.486(2)
N1 B1 1.518(3)
B1 N2 1.607(3)
B1 B2 2.068(3)
B2 C16 1.613(3)
N2 C9 1.354(3)
N2 C5 1.360(2)
C2 H2A 0.9800
C2 H2B 0.9800
C2 H2C 0.9800
N3 C7 1.345(3)
N3 C11 1.454(3)
N3 C10 1.462(3)
C3 H3A 0.9800
C3 H3B 0.9800
C3 H3C 0.9800
C6 C5 1.363(3)
C6 C7 1.417(3)
C6 H6 0.9500
C5 H5 0.9500
C4 H4A 0.9800
C4 H4B 0.9800
C4 H4C 0.9800
C7 C8 1.416(3)
C9 C8 1.366(3)
C9 H9 0.9500
C8 H8 0.9500
C10 H10A 0.9800
C10 H10B 0.9800
C10 H10C 0.9800
C11 H11A 0.9800
C11 H11B 0.9800
C11 H11C 0.9800
C12 C14 1.533(3)
C12 C13 1.535(3)
C12 C15 1.535(3)
C13 H13A 0.9800
C13 H13B 0.9800
C13 H13C 0.9800
C14 H14A 0.9800
C14 H14B 0.9800
C14 H14C 0.9800
C15 H15A 0.9800
C15 H15B 0.9800
C15 H15C 0.9800
C16 C17 1.532(3)
C16 C18 1.539(3)
C16 C19 1.540(3)
C17 H17A 0.9800
C17 H17B 0.9800
C17 H17C 0.9800
C18 H18A 0.9800
C18 H18B 0.9800
C18 H18C 0.9800
C19 H19A 0.9800
C19 H19B 0.9800
C19 H19C 0.9800

loop_
_geom_torsion_atom_site_label_1
_geom_torsion_atom_site_label_2
_geom_torsion_atom_site_label_3
_geom_torsion_atom_site_label_4
_geom_torsion
B2 N1 B1 N2 113.05(16)
C12 N1 B1 N2 -66.2(2)
B2 N1 B1 C1 -105.76(19)
C12 N1 B1 C1 75.0(3)
C12 N1 B1 B2 -179.2(2)
B2 N1 B1 Au1 7.44(13)
C12 N1 B1 Au1 -171.81(16)
C2 C1 B1 N1 -69.4(2)
C4 C1 B1 N1 47.6(2)
C3 C1 B1 N1 165.36(18)
C2 C1 B1 N2 69.5(2)
C4 C1 B1 N2 -173.56(18)
C3 C1 B1 N2 -55.8(2)
C2 C1 B1 B2 -118.78(19)
C4 C1 B1 B2 -1.8(2)
C3 C1 B1 B2 116.0(2)
C2 C1 B1 Au1 179.36(14)
C4 C1 B1 Au1 -63.65(18)
C3 C1 B1 Au1 54.12(19)
C12 N1 B2 C16 -6.4(4)
B1 N1 B2 C16 174.5(2)
C12 N1 B2 B1 179.2(3)
C12 N1 B2 Au1 170.90(17)
B1 N1 B2 Au1 -8.27(14)
N1 B1 N2 C9 133.22(19)
C1 B1 N2 C9 -9.4(3)
B2 B1 N2 C9 178.68(17)
Au1 B1 N2 C9 -121.31(17)
N1 B1 N2 C5 -44.5(2)
C1 B1 N2 C5 172.88(17)
B2 B1 N2 C5 1.0(2)
Au1 B1 N2 C5 60.98(18)
C9 N2 C5 C6 0.2(3)
B1 N2 C5 C6 178.10(19)
C7 C6 C5 N2 0.1(3)
C11 N3 C7 C8 -2.4(3)
C10 N3 C7 C8 178.2(2)
C11 N3 C7 C6 177.4(2)
C10 N3 C7 C6 -2.0(3)
C5 C6 C7 N3 179.8(2)
C5 C6 C7 C8 -0.4(3)
C5 N2 C9 C8 -0.1(3)
B1 N2 C9 C8 -177.90(19)
N2 C9 C8 C7 -0.2(3)
N3 C7 C8 C9 -179.8(2)
C6 C7 C8 C9 0.4(3)
B2 N1 C12 C14 -40.1(3)
B1 N1 C12 C14 138.8(2)
B2 N1 C12 C13 81.3(3)
B1 N1 C12 C13 -99.8(2)
B2 N1 C12 C15 -157.6(2)
B1 N1 C12 C15 21.3(3)
N1 B2 C16 C17 -40.4(3)
Au1 B2 C16 C17 142.38(16)
N1 B2 C16 C18 82.3(3)
Au1 B2 C16 C18 -94.90(19)
N1 B2 C16 C19 -159.5(2)
Au1 B2 C16 C19 23.3(2)
